data_1576652
loop_
_publ_author_name
'Kumar, Ashish'
'Kim, Dooyoung'
'Dunphy, Sean P.'
'Lewis, Erin N.'
'Figueroa, Joshua S.'
'Teets, Thomas S.'

_publ_section_title
;
 Steric augmentation of three-coordinate Cu(i) &#x3b2;-diketiminate
 isocyanide chromophores to achieve microsecond excited-state lifetime.
;
_journal_issue 15
_journal_name_full 'Chemical science'
_journal_page_first 7659
_journal_page_last 7666
_journal_paper_doi 10.1039/d5sc09786j
_journal_volume 17
_journal_year 2026
_chemical_formula_sum 'C52 H62 Cu N3'
_chemical_formula_weight 792.58
_space_group_crystal_system monoclinic
_space_group_IT_number 4
_space_group_name_Hall 'P 2yb'
_space_group_name_H-M_alt 'P 1 21 1'
_atom_sites_solution_hydrogens geom
_audit_creation_method SHELXL-2018/3
_audit_update_record
;
2025-06-14 deposited with the CCDC.	2026-02-17 downloaded from the CCDC.
;
_cell_angle_alpha 90
_cell_angle_beta 105.257(2)
_cell_angle_gamma 90
_cell_formula_units_Z 4
_cell_length_a 11.9121(7)
_cell_length_b 23.6724(13)
_cell_length_c 16.9003(9)
_cell_measurement_reflns_used 9890
_cell_measurement_temperature 150(2)
_cell_measurement_theta_max 68.31
_cell_measurement_theta_min 3.73
_cell_volume 4597.7(4)
_computing_cell_refinement 'Bruker SAINT'
_computing_data_collection 'Bruker APEX2'
_computing_data_reduction 'Bruker SAINT'
_computing_molecular_graphics 'Bruker SHELXTL'
_computing_publication_material 'Bruker SHELXTL'
_computing_structure_refinement 'SHELXL-2018/3 (Sheldrick, 2018)'
_computing_structure_solution 'SHELXT 2018/2 (Sheldrick, 2018)'
_diffrn_ambient_temperature 150(2)
_diffrn_measured_fraction_theta_full 0.975
_diffrn_measured_fraction_theta_max 0.975
_diffrn_measurement_device_type 'Bruker APEX-II CCD'
_diffrn_measurement_method '\f and \w scans'
_diffrn_radiation_type CuK\a
_diffrn_radiation_wavelength 1.54178
_diffrn_reflns_av_R_equivalents 0.0194
_diffrn_reflns_av_unetI/netI 0.0362
_diffrn_reflns_Laue_measured_fraction_full 0.975
_diffrn_reflns_Laue_measured_fraction_max 0.975
_diffrn_reflns_limit_h_max 14
_diffrn_reflns_limit_h_min -12
_diffrn_reflns_limit_k_max 28
_diffrn_reflns_limit_k_min -27
_diffrn_reflns_limit_l_max 18
_diffrn_reflns_limit_l_min -20
_diffrn_reflns_number 21983
_diffrn_reflns_point_group_measured_fraction_full 0.810
_diffrn_reflns_point_group_measured_fraction_max 0.810
_diffrn_reflns_theta_full 66.596
_diffrn_reflns_theta_max 66.596
_diffrn_reflns_theta_min 2.710
_exptl_absorpt_coefficient_mu 0.931
_exptl_absorpt_correction_T_max 0.7531
_exptl_absorpt_correction_T_min 0.6560
_exptl_absorpt_correction_type multi-scan
_exptl_absorpt_process_details sadabs
_exptl_crystal_colour yellow
_exptl_crystal_density_diffrn 1.145
_exptl_crystal_description rock
_exptl_crystal_F_000 1696
_exptl_crystal_size_max 0.390
_exptl_crystal_size_mid 0.340
_exptl_crystal_size_min 0.210
_refine_diff_density_max 0.199
_refine_diff_density_min -0.324
_refine_diff_density_rms 0.044
_refine_ls_abs_structure_details
; 
 Flack x determined using 4866 quotients [(I+)-(I-)]/[(I+)+(I-)] 
 (Parsons, Flack and Wagner, Acta Cryst. B69 (2013) 249-259). 
;
_refine_ls_abs_structure_Flack 0.014(6)
_refine_ls_extinction_method none
_refine_ls_goodness_of_fit_ref 1.066
_refine_ls_hydrogen_treatment constr
_refine_ls_matrix_type full
_refine_ls_number_parameters 1021
_refine_ls_number_reflns 13158
_refine_ls_number_restraints 1
_refine_ls_restrained_S_all 1.066
_refine_ls_R_factor_all 0.0270
_refine_ls_R_factor_gt 0.0267
_refine_ls_shift/su_max 0.002
_refine_ls_shift/su_mean 0.000
_refine_ls_structure_factor_coef Fsqd
_refine_ls_weighting_details 'w=1/[\s^2^(Fo^2^)+(0.0420P)^2^+0.0992P] where P=(Fo^2^+2Fc^2^)/3'
_refine_ls_weighting_scheme calc
_refine_ls_wR_factor_gt 0.0662
_refine_ls_wR_factor_ref 0.0665
_reflns_Friedel_coverage 0.619
_reflns_Friedel_fraction_full 0.637
_reflns_Friedel_fraction_max 0.637
_reflns_number_gt 13007
_reflns_number_total 13158
_reflns_threshold_expression 'I > 2\s(I)'
_cod_data_source_file d5sc09786j2.cif
_cod_data_source_block dipp-Ardmp2
_cod_depositor_comments 'Adding full bibliography for 1576646--1576653.cif.'
_cod_original_sg_symbol_H-M 'P 21'
_cod_database_code 1576652
_shelx_shelxl_version_number 2018/3
_shelx_space_group_comment
; 
The symmetry employed for this shelxl refinement is uniquely defined 
by the following loop, which should always be used as a source of 
symmetry information in preference to the above space-group names. 
They are only intended as comments. 
;
_shelx_estimated_absorpt_t_min 0.713
_shelx_estimated_absorpt_t_max 0.828

loop_
_space_group_symop_operation_xyz
'x, y, z'
'-x, y+1/2, -z'

loop_
_atom_site_label
_atom_site_type_symbol
_atom_site_fract_x
_atom_site_fract_y
_atom_site_fract_z
_atom_site_U_iso_or_equiv
_atom_site_adp_type
_atom_site_occupancy
_atom_site_site_symmetry_order
_atom_site_calc_flag
_atom_site_refinement_flags_posn
_atom_site_refinement_flags_adp
_atom_site_refinement_flags_occupancy
_atom_site_disorder_assembly
_atom_site_disorder_group
Cu1 Cu 0.37617(2) 0.56298(2) 0.46662(2) 0.02151(7) Uani 1 1 d . . . . .
Cu2 Cu 0.82580(2) 0.43774(2) 0.96682(2) 0.02133(7) Uani 1 1 d . . . . .
N1 N 0.45374(14) 0.60899(7) 0.56116(10) 0.0222(3) Uani 1 1 d . . . . .
N2 N 0.48993(14) 0.57093(8) 0.40439(11) 0.0239(3) Uani 1 1 d . . . . .
N3 N 0.16104(15) 0.50128(8) 0.47008(11) 0.0237(4) Uani 1 1 d . . . . .
N4 N 0.95023(14) 0.39656(7) 1.04319(11) 0.0237(3) Uani 1 1 d . . . . .
N5 N 0.88706(14) 0.43143(7) 0.87038(10) 0.0228(3) Uani 1 1 d . . . . .
N6 N 0.61304(15) 0.50097(8) 0.97658(11) 0.0239(3) Uani 1 1 d . . . . .
C1 C 0.61832(18) 0.66199(10) 0.64662(14) 0.0291(4) Uani 1 1 d . . . . .
H1A H 0.578964 0.698426 0.645722 0.044 Uiso 1 1 calc R U . . .
H1B H 0.700260 0.668360 0.648476 0.044 Uiso 1 1 calc R U . . .
H1C H 0.613233 0.640579 0.695185 0.044 Uiso 1 1 calc R U . . .
C2 C 0.56030(17) 0.62887(9) 0.56999(13) 0.0234(4) Uani 1 1 d . . . . .
C3 C 0.62459(17) 0.62232(9) 0.51164(14) 0.0250(4) Uani 1 1 d . . . . .
H3A H 0.701605 0.636876 0.527117 0.030 Uiso 1 1 calc R U . . .
C4 C 0.59045(18) 0.59719(9) 0.43355(13) 0.0246(4) Uani 1 1 d . . . . .
C5 C 0.67534(19) 0.60103(10) 0.38118(15) 0.0321(5) Uani 1 1 d . . . . .
H5A H 0.701487 0.563015 0.371517 0.048 Uiso 1 1 calc R U . . .
H5B H 0.742532 0.623864 0.409516 0.048 Uiso 1 1 calc R U . . .
H5C H 0.637024 0.618705 0.328570 0.048 Uiso 1 1 calc R U . . .
C11 C 0.38766(17) 0.62754(9) 0.61600(13) 0.0237(4) Uani 1 1 d . . . . .
C12 C 0.34066(18) 0.68230(10) 0.60633(14) 0.0293(4) Uani 1 1 d . . . . .
C13 C 0.2748(2) 0.70030(12) 0.65888(18) 0.0419(6) Uani 1 1 d . . . . .
H13A H 0.244307 0.737598 0.653895 0.050 Uiso 1 1 calc R U . . .
C14 C 0.2533(2) 0.66465(14) 0.71799(17) 0.0452(6) Uani 1 1 d . . . . .
H14A H 0.209503 0.677682 0.753882 0.054 Uiso 1 1 calc R U . . .
C15 C 0.2956(2) 0.61016(12) 0.72481(15) 0.0362(5) Uani 1 1 d . . . . .
H15A H 0.278045 0.585489 0.764256 0.043 Uiso 1 1 calc R U . . .
C16 C 0.36386(18) 0.59053(10) 0.67471(13) 0.0265(4) Uani 1 1 d . . . . .
C21 C 0.46338(17) 0.54445(9) 0.32566(13) 0.0246(4) Uani 1 1 d . . . . .
C22 C 0.39538(19) 0.57277(10) 0.25656(14) 0.0289(4) Uani 1 1 d . . . . .
C23 C 0.3559(2) 0.54240(11) 0.18313(15) 0.0347(5) Uani 1 1 d . . . . .
H23A H 0.309669 0.561002 0.135941 0.042 Uiso 1 1 calc R U . . .
C24 C 0.3829(2) 0.48634(11) 0.17815(14) 0.0367(5) Uani 1 1 d . . . . .
H24A H 0.352047 0.465954 0.128782 0.044 Uiso 1 1 calc R U . . .
C25 C 0.4554(2) 0.45956(11) 0.24567(15) 0.0352(5) Uani 1 1 d . . . . .
H25A H 0.476168 0.421152 0.241338 0.042 Uiso 1 1 calc R U . . .
C26 C 0.49830(19) 0.48809(10) 0.31967(14) 0.0285(4) Uani 1 1 d . . . . .
C31 C -0.01993(16) 0.57734(9) 0.48849(13) 0.0255(4) Uani 1 1 d . . . . .
C32 C -0.01941(18) 0.59796(10) 0.41159(14) 0.0284(4) Uani 1 1 d . . . . .
H32A H -0.008639 0.572627 0.370619 0.034 Uiso 1 1 calc R U . . .
C33 C -0.03443(19) 0.65506(11) 0.39404(15) 0.0328(5) Uani 1 1 d . . . . .
C34 C -0.04676(19) 0.69220(10) 0.45525(15) 0.0323(5) Uani 1 1 d . . . . .
H34A H -0.057338 0.731347 0.443260 0.039 Uiso 1 1 calc R U . . .
C35 C -0.04384(18) 0.67296(10) 0.53363(14) 0.0303(5) Uani 1 1 d . . . . .
C36 C -0.03144(18) 0.61539(10) 0.54919(13) 0.0283(4) Uani 1 1 d . . . . .
H36A H -0.030753 0.601579 0.602097 0.034 Uiso 1 1 calc R U . . .
C37 C -0.0395(3) 0.67738(15) 0.30967(19) 0.0539(7) Uani 1 1 d . . . . .
H37A H -0.020955 0.646904 0.275936 0.081 Uiso 1 1 calc R U . . .
H37B H 0.017105 0.708043 0.314028 0.081 Uiso 1 1 calc R U . . .
H37C H -0.117838 0.691709 0.284191 0.081 Uiso 1 1 calc R U . . .
C38 C -0.0543(2) 0.71334(12) 0.60021(17) 0.0419(6) Uani 1 1 d . . . . .
H38A H -0.127116 0.706082 0.615106 0.063 Uiso 1 1 calc R U . . .
H38B H -0.054189 0.752244 0.580398 0.063 Uiso 1 1 calc R U . . .
H38C H 0.011633 0.707972 0.648444 0.063 Uiso 1 1 calc R U . . .
C40 C 0.24143(17) 0.52519(9) 0.46151(12) 0.0236(4) Uani 1 1 d . . . . .
C41 C 0.06788(18) 0.47870(10) 0.49517(13) 0.0244(4) Uani 1 1 d . . . . .
C42 C -0.01794(17) 0.51613(10) 0.50725(13) 0.0269(4) Uani 1 1 d . . . . .
C43 C -0.1033(2) 0.49358(11) 0.54106(16) 0.0343(5) Uani 1 1 d . . . . .
H43A H -0.163474 0.517470 0.549096 0.041 Uiso 1 1 calc R U . . .
C44 C -0.1024(2) 0.43729(12) 0.56308(17) 0.0402(5) Uani 1 1 d . . . . .
H44A H -0.159855 0.423336 0.587743 0.048 Uiso 1 1 calc R U . . .
C45 C -0.0179(2) 0.40113(11) 0.54936(17) 0.0361(5) Uani 1 1 d . . . . .
H45A H -0.019260 0.362359 0.563602 0.043 Uiso 1 1 calc R U . . .
C46 C 0.06923(18) 0.42098(9) 0.51481(14) 0.0271(4) Uani 1 1 d . . . . .
C51 C 0.15794(18) 0.38104(9) 0.50061(14) 0.0266(4) Uani 1 1 d . . . . .
C52 C 0.17845(18) 0.37640(10) 0.42361(14) 0.0286(4) Uani 1 1 d . . . . .
H52A H 0.139519 0.401100 0.380857 0.034 Uiso 1 1 calc R U . . .
C53 C 0.2550(2) 0.33623(10) 0.40824(15) 0.0322(5) Uani 1 1 d . . . . .
C54 C 0.3132(2) 0.30139(10) 0.47177(15) 0.0331(5) Uani 1 1 d . . . . .
H54A H 0.366605 0.274275 0.461742 0.040 Uiso 1 1 calc R U . . .
C55 C 0.29555(19) 0.30502(10) 0.54987(15) 0.0325(5) Uani 1 1 d . . . . .
C56 C 0.21711(19) 0.34503(10) 0.56333(14) 0.0303(4) Uani 1 1 d . . . . .
H56A H 0.203496 0.347949 0.616094 0.036 Uiso 1 1 calc R U . . .
C57 C 0.2687(3) 0.32918(14) 0.32273(17) 0.0463(6) Uani 1 1 d . . . . .
H57A H 0.201957 0.308225 0.289303 0.070 Uiso 1 1 calc R U . . .
H57B H 0.340440 0.308275 0.324935 0.070 Uiso 1 1 calc R U . . .
H57C H 0.272514 0.366435 0.298309 0.070 Uiso 1 1 calc R U . . .
C58 C 0.3582(3) 0.26565(12) 0.61749(18) 0.0468(6) Uani 1 1 d . . . . .
H58A H 0.420602 0.246060 0.600627 0.070 Uiso 1 1 calc R U . . .
H58B H 0.303081 0.237865 0.628313 0.070 Uiso 1 1 calc R U . . .
H58C H 0.391554 0.287494 0.667407 0.070 Uiso 1 1 calc R U . . .
C121 C 0.3551(4) 0.78259(13) 0.5550(3) 0.0649(9) Uani 1 1 d . . . . .
H12A H 0.415409 0.790704 0.605535 0.097 Uiso 1 1 calc R U . . .
H12B H 0.371104 0.804008 0.509501 0.097 Uiso 1 1 calc R U . . .
H12C H 0.278927 0.793556 0.561855 0.097 Uiso 1 1 calc R U . . .
C122 C 0.3550(2) 0.71983(10) 0.53630(17) 0.0357(5) Uani 1 1 d . . . . .
H12D H 0.432136 0.710614 0.526509 0.043 Uiso 1 1 calc R U . . .
C123 C 0.2622(3) 0.70567(13) 0.45799(18) 0.0476(6) Uani 1 1 d . . . . .
H12E H 0.263714 0.665039 0.447196 0.071 Uiso 1 1 calc R U . . .
H12F H 0.185491 0.716200 0.464341 0.071 Uiso 1 1 calc R U . . .
H12G H 0.277668 0.726652 0.411987 0.071 Uiso 1 1 calc R U . . .
C161 C 0.3195(3) 0.48671(13) 0.68738(19) 0.0514(7) Uani 1 1 d . . . . .
H16A H 0.355703 0.449244 0.695880 0.077 Uiso 1 1 calc R U . . .
H16B H 0.282714 0.494832 0.731594 0.077 Uiso 1 1 calc R U . . .
H16C H 0.260585 0.487528 0.634562 0.077 Uiso 1 1 calc R U . . .
C162 C 0.4126(2) 0.53126(10) 0.68752(14) 0.0302(5) Uani 1 1 d . . . . .
H16D H 0.448729 0.522352 0.641851 0.036 Uiso 1 1 calc R U . . .
C163 C 0.5074(2) 0.52792(11) 0.76830(14) 0.0359(5) Uani 1 1 d . . . . .
H16E H 0.538493 0.489404 0.776139 0.054 Uiso 1 1 calc R U . . .
H16F H 0.570115 0.554343 0.766823 0.054 Uiso 1 1 calc R U . . .
H16G H 0.474292 0.537863 0.813764 0.054 Uiso 1 1 calc R U . . .
C221 C 0.4101(3) 0.66911(13) 0.1971(2) 0.0563(7) Uani 1 1 d . . . . .
H22A H 0.389273 0.708939 0.200261 0.085 Uiso 1 1 calc R U . . .
H22B H 0.494953 0.665527 0.209623 0.085 Uiso 1 1 calc R U . . .
H22C H 0.374983 0.654826 0.141690 0.085 Uiso 1 1 calc R U . . .
C222 C 0.3651(2) 0.63481(10) 0.25920(16) 0.0349(5) Uani 1 1 d . . . . .
H22D H 0.404413 0.649334 0.315200 0.042 Uiso 1 1 calc R U . . .
C223 C 0.2342(3) 0.64282(13) 0.2456(2) 0.0514(7) Uani 1 1 d . . . . .
H22E H 0.216749 0.683171 0.247544 0.077 Uiso 1 1 calc R U . . .
H22F H 0.193256 0.627515 0.191864 0.077 Uiso 1 1 calc R U . . .
H22G H 0.208607 0.622915 0.288605 0.077 Uiso 1 1 calc R U . . .
C261 C 0.6716(3) 0.42350(12) 0.36726(19) 0.0467(6) Uani 1 1 d . . . . .
H26A H 0.721489 0.405128 0.415850 0.070 Uiso 1 1 calc R U . . .
H26B H 0.633935 0.394681 0.327445 0.070 Uiso 1 1 calc R U . . .
H26C H 0.718828 0.448267 0.342471 0.070 Uiso 1 1 calc R U . . .
C262 C 0.5787(2) 0.45845(10) 0.39218(15) 0.0331(5) Uani 1 1 d . . . . .
H26D H 0.620057 0.488416 0.430664 0.040 Uiso 1 1 calc R U . . .
C263 C 0.5109(2) 0.42268(12) 0.43870(16) 0.0418(6) Uani 1 1 d . . . . .
H26E H 0.565296 0.404117 0.485101 0.063 Uiso 1 1 calc R U . . .
H26F H 0.457907 0.446929 0.459022 0.063 Uiso 1 1 calc R U . . .
H26G H 0.465907 0.393984 0.401878 0.063 Uiso 1 1 calc R U . . .
C6 C 1.15285(19) 0.36308(11) 1.09150(15) 0.0345(5) Uani 1 1 d . . . . .
H6A H 1.167017 0.388113 1.139303 0.052 Uiso 1 1 calc R U . . .
H6B H 1.222183 0.362046 1.070628 0.052 Uiso 1 1 calc R U . . .
H6C H 1.135638 0.324919 1.107479 0.052 Uiso 1 1 calc R U . . .
C7 C 1.04992(17) 0.38510(9) 1.02486(14) 0.0259(4) Uani 1 1 d . . . . .
C8 C 1.06827(17) 0.39149(10) 0.94701(14) 0.0278(4) Uani 1 1 d . . . . .
H8A H 1.144090 0.382028 0.943024 0.033 Uiso 1 1 calc R U . . .
C9 C 0.99074(18) 0.40989(9) 0.87390(14) 0.0264(4) Uani 1 1 d . . . . .
C10 C 1.0316(2) 0.40528(12) 0.79681(16) 0.0384(5) Uani 1 1 d . . . . .
H10A H 0.972973 0.385220 0.754590 0.058 Uiso 1 1 calc R U . . .
H10B H 1.105231 0.384422 0.808735 0.058 Uiso 1 1 calc R U . . .
H10C H 1.043179 0.443210 0.777089 0.058 Uiso 1 1 calc R U . . .
C61 C 0.93417(17) 0.37652(9) 1.11929(14) 0.0252(4) Uani 1 1 d . . . . .
C62 C 0.93123(19) 0.41437(10) 1.18242(14) 0.0289(4) Uani 1 1 d . . . . .
C63 C 0.91636(19) 0.39278(11) 1.25616(14) 0.0336(5) Uani 1 1 d . . . . .
H63A H 0.913202 0.418024 1.299215 0.040 Uiso 1 1 calc R U . . .
C64 C 0.9062(2) 0.33534(12) 1.26733(15) 0.0372(5) Uani 1 1 d . . . . .
H64A H 0.899035 0.321243 1.318412 0.045 Uiso 1 1 calc R U . . .
C65 C 0.9065(2) 0.29858(11) 1.20414(16) 0.0365(5) Uani 1 1 d . . . . .
H65A H 0.898682 0.259211 1.212205 0.044 Uiso 1 1 calc R U . . .
C66 C 0.91795(18) 0.31789(10) 1.12828(15) 0.0298(4) Uani 1 1 d . . . . .
C71 C 0.81745(17) 0.45175(8) 0.79316(13) 0.0228(4) Uani 1 1 d . . . . .
C72 C 0.73017(18) 0.41741(9) 0.74480(13) 0.0257(4) Uani 1 1 d . . . . .
C73 C 0.66126(17) 0.43903(11) 0.67096(13) 0.0283(4) Uani 1 1 d . . . . .
H73A H 0.601464 0.416203 0.637863 0.034 Uiso 1 1 calc R U . . .
C74 C 0.67847(18) 0.49303(10) 0.64516(13) 0.0290(4) Uani 1 1 d . . . . .
H74A H 0.631459 0.507000 0.594543 0.035 Uiso 1 1 calc R U . . .
C75 C 0.76482(18) 0.52656(9) 0.69376(14) 0.0273(4) Uani 1 1 d . . . . .
H75A H 0.776177 0.563699 0.676032 0.033 Uiso 1 1 calc R U . . .
C76 C 0.83561(17) 0.50700(9) 0.76825(13) 0.0240(4) Uani 1 1 d . . . . .
C81 C 0.43151(17) 0.42412(9) 0.97824(13) 0.0259(4) Uani 1 1 d . . . . .
C82 C 0.50653(18) 0.40207(10) 1.04913(14) 0.0293(4) Uani 1 1 d . . . . .
H82A H 0.547390 0.426960 1.090948 0.035 Uiso 1 1 calc R U . . .
C83 C 0.52228(19) 0.34392(11) 1.05934(16) 0.0332(5) Uani 1 1 d . . . . .
C84 C 0.4619(2) 0.30824(10) 0.99711(17) 0.0351(5) Uani 1 1 d . . . . .
H84A H 0.471972 0.268544 1.003583 0.042 Uiso 1 1 calc R U . . .
C85 C 0.3870(2) 0.32943(10) 0.92557(16) 0.0345(5) Uani 1 1 d . . . . .
C86 C 0.37255(18) 0.38753(10) 0.91670(14) 0.0289(4) Uani 1 1 d . . . . .
H86A H 0.321884 0.402478 0.868134 0.035 Uiso 1 1 calc R U . . .
C87 C 0.6031(2) 0.32158(12) 1.13714(19) 0.0459(6) Uani 1 1 d . . . . .
H87A H 0.608313 0.280373 1.133702 0.069 Uiso 1 1 calc R U . . .
H87B H 0.573123 0.331704 1.183959 0.069 Uiso 1 1 calc R U . . .
H87C H 0.680611 0.338118 1.144368 0.069 Uiso 1 1 calc R U . . .
C88 C 0.3236(3) 0.28974(13) 0.8589(2) 0.0498(6) Uani 1 1 d . . . . .
H88A H 0.364537 0.253441 0.864667 0.075 Uiso 1 1 calc R U . . .
H88B H 0.321053 0.306121 0.805148 0.075 Uiso 1 1 calc R U . . .
H88C H 0.244132 0.283888 0.863413 0.075 Uiso 1 1 calc R U . . .
C90 C 0.69552(17) 0.47564(9) 0.97446(12) 0.0231(4) Uani 1 1 d . . . . .
C91 C 0.50380(18) 0.52409(9) 0.97362(12) 0.0230(4) Uani 1 1 d . . . . .
C92 C 0.41202(18) 0.48611(9) 0.97012(12) 0.0249(4) Uani 1 1 d . . . . .
C93 C 0.30049(19) 0.50830(10) 0.95853(14) 0.0297(4) Uani 1 1 d . . . . .
H93A H 0.236413 0.483586 0.954589 0.036 Uiso 1 1 calc R U . . .
C94 C 0.28233(18) 0.56628(11) 0.95269(13) 0.0317(4) Uani 1 1 d . . . . .
H94A H 0.206109 0.580992 0.945564 0.038 Uiso 1 1 calc R U . . .
C95 C 0.37464(19) 0.60278(10) 0.95719(13) 0.0302(4) Uani 1 1 d . . . . .
H95A H 0.360779 0.642341 0.953704 0.036 Uiso 1 1 calc R U . . .
C96 C 0.48748(18) 0.58275(9) 0.96671(12) 0.0252(4) Uani 1 1 d . . . . .
C101 C 0.58247(19) 0.62281(9) 0.96474(14) 0.0261(4) Uani 1 1 d . . . . .
C102 C 0.6875(2) 0.62340(10) 1.02498(14) 0.0311(4) Uani 1 1 d . . . . .
H10X H 0.700259 0.596982 1.068767 0.037 Uiso 1 1 calc R U . . .
C103 C 0.7742(2) 0.66210(11) 1.02208(15) 0.0355(5) Uani 1 1 d . . . . .
C104 C 0.7540(2) 0.70046(10) 0.95784(15) 0.0334(5) Uani 1 1 d . . . . .
H10Y H 0.812611 0.727273 0.955963 0.040 Uiso 1 1 calc R U . . .
C105 C 0.6505(2) 0.70076(9) 0.89616(14) 0.0289(4) Uani 1 1 d . . . . .
C106 C 0.56509(19) 0.66156(9) 0.90014(13) 0.0263(4) Uani 1 1 d . . . . .
H10Z H 0.493902 0.661115 0.858370 0.032 Uiso 1 1 calc R U . . .
C107 C 0.8889(3) 0.66214(16) 1.08624(19) 0.0549(8) Uani 1 1 d . . . . .
H10D H 0.934594 0.629195 1.078366 0.082 Uiso 1 1 calc R U . . .
H10E H 0.875110 0.660515 1.140858 0.082 Uiso 1 1 calc R U . . .
H10F H 0.931700 0.696739 1.081274 0.082 Uiso 1 1 calc R U . . .
C108 C 0.6331(2) 0.74187(10) 0.82638(15) 0.0371(5) Uani 1 1 d . . . . .
H10G H 0.632707 0.780455 0.847328 0.056 Uiso 1 1 calc R U . . .
H10H H 0.558634 0.734148 0.786445 0.056 Uiso 1 1 calc R U . . .
H10I H 0.696510 0.737860 0.799792 0.056 Uiso 1 1 calc R U . . .
C621 C 0.8469(3) 0.51006(13) 1.1972(2) 0.0521(7) Uani 1 1 d . . . . .
H62A H 0.858091 0.550666 1.190922 0.078 Uiso 1 1 calc R U . . .
H62B H 0.771604 0.498581 1.161272 0.078 Uiso 1 1 calc R U . . .
H62C H 0.848626 0.501823 1.254317 0.078 Uiso 1 1 calc R U . . .
C622 C 0.9441(3) 0.47753(11) 1.17389(15) 0.0378(5) Uani 1 1 d . . . . .
H62D H 0.938923 0.485763 1.114999 0.045 Uiso 1 1 calc R U . . .
C623 C 1.0625(3) 0.49787(14) 1.2248(3) 0.0611(8) Uani 1 1 d . . . . .
H62E H 1.068644 0.538791 1.218262 0.092 Uiso 1 1 calc R U . . .
H62F H 1.070999 0.489024 1.282767 0.092 Uiso 1 1 calc R U . . .
H62G H 1.124116 0.478862 1.206251 0.092 Uiso 1 1 calc R U . . .
C661 C 0.9329(3) 0.21616(12) 1.0819(2) 0.0560(8) Uani 1 1 d . . . . .
H66A H 0.924287 0.192836 1.032743 0.084 Uiso 1 1 calc R U . . .
H66B H 1.012743 0.212952 1.116639 0.084 Uiso 1 1 calc R U . . .
H66C H 0.878365 0.203179 1.112440 0.084 Uiso 1 1 calc R U . . .
C662 C 0.9071(2) 0.27776(10) 1.05672(17) 0.0368(5) Uani 1 1 d . . . . .
H66D H 0.965122 0.289867 1.026748 0.044 Uiso 1 1 calc R U . . .
C663 C 0.7860(3) 0.28212(13) 0.9965(2) 0.0501(7) Uani 1 1 d . . . . .
H66E H 0.780739 0.255907 0.950817 0.075 Uiso 1 1 calc R U . . .
H66F H 0.726632 0.272426 1.024910 0.075 Uiso 1 1 calc R U . . .
H66G H 0.773120 0.320801 0.975429 0.075 Uiso 1 1 calc R U . . .
C721 C 0.5970(2) 0.35581(11) 0.79937(19) 0.0429(6) Uani 1 1 d . . . . .
H72A H 0.584782 0.317210 0.816370 0.064 Uiso 1 1 calc R U . . .
H72B H 0.603304 0.381616 0.845684 0.064 Uiso 1 1 calc R U . . .
H72C H 0.531012 0.367077 0.753946 0.064 Uiso 1 1 calc R U . . .
C722 C 0.7089(2) 0.35818(10) 0.77151(15) 0.0321(5) Uani 1 1 d . . . . .
H72D H 0.775082 0.347887 0.819370 0.039 Uiso 1 1 calc R U . . .
C723 C 0.7048(3) 0.31502(13) 0.7033(2) 0.0544(7) Uani 1 1 d . . . . .
H72E H 0.690933 0.277258 0.722525 0.082 Uiso 1 1 calc R U . . .
H72F H 0.641762 0.324846 0.655048 0.082 Uiso 1 1 calc R U . . .
H72G H 0.779116 0.315341 0.688628 0.082 Uiso 1 1 calc R U . . .
C761 C 0.9919(2) 0.58145(12) 0.77524(16) 0.0406(6) Uani 1 1 d . . . . .
H76A H 1.048607 0.605078 0.813663 0.061 Uiso 1 1 calc R U . . .
H76B H 1.032533 0.556919 0.745132 0.061 Uiso 1 1 calc R U . . .
H76C H 0.936855 0.605611 0.736443 0.061 Uiso 1 1 calc R U . . .
C762 C 0.92583(19) 0.54520(9) 0.82272(14) 0.0293(4) Uani 1 1 d . . . . .
H76D H 0.983872 0.520542 0.860885 0.035 Uiso 1 1 calc R U . . .
C763 C 0.8684(3) 0.58233(13) 0.8748(2) 0.0511(7) Uani 1 1 d . . . . .
H76E H 0.927107 0.606904 0.909878 0.077 Uiso 1 1 calc R U . . .
H76F H 0.807876 0.605546 0.838881 0.077 Uiso 1 1 calc R U . . .
H76G H 0.833353 0.558356 0.909160 0.077 Uiso 1 1 calc R U . . .

loop_
_atom_site_aniso_label
_atom_site_aniso_U_11
_atom_site_aniso_U_22
_atom_site_aniso_U_33
_atom_site_aniso_U_23
_atom_site_aniso_U_13
_atom_site_aniso_U_12
Cu1 0.01912(13) 0.02204(14) 0.02505(14) -0.00281(11) 0.00880(10) -0.00428(10)
Cu2 0.01950(13) 0.02096(14) 0.02441(14) 0.00310(10) 0.00735(10) 0.00271(10)
N1 0.0217(8) 0.0220(8) 0.0245(8) -0.0011(6) 0.0088(6) -0.0012(6)
N2 0.0223(7) 0.0233(8) 0.0282(8) -0.0029(7) 0.0102(6) -0.0028(6)
N3 0.0210(8) 0.0242(9) 0.0271(8) -0.0039(6) 0.0087(7) -0.0019(7)
N4 0.0224(8) 0.0218(8) 0.0267(9) 0.0052(6) 0.0058(7) 0.0008(6)
N5 0.0217(7) 0.0221(8) 0.0263(8) 0.0029(6) 0.0090(6) 0.0031(6)
N6 0.0231(8) 0.0244(8) 0.0251(8) 0.0018(6) 0.0081(6) 0.0016(7)
C1 0.0257(9) 0.0299(11) 0.0309(11) -0.0047(8) 0.0063(8) -0.0052(8)
C2 0.0231(9) 0.0191(9) 0.0281(10) -0.0002(7) 0.0066(8) -0.0001(7)
C3 0.0199(9) 0.0240(10) 0.0320(10) 0.0002(8) 0.0086(8) -0.0048(7)
C4 0.0238(9) 0.0204(10) 0.0320(10) 0.0005(8) 0.0113(8) -0.0007(7)
C5 0.0277(10) 0.0338(12) 0.0391(12) -0.0040(9) 0.0167(9) -0.0059(9)
C11 0.0195(9) 0.0275(10) 0.0245(9) -0.0030(8) 0.0065(7) -0.0015(8)
C12 0.0257(10) 0.0278(11) 0.0342(11) -0.0039(9) 0.0076(8) 0.0001(8)
C13 0.0407(13) 0.0376(13) 0.0487(14) -0.0044(11) 0.0141(11) 0.0145(10)
C14 0.0390(13) 0.0622(18) 0.0399(13) -0.0044(12) 0.0198(11) 0.0180(12)
C15 0.0325(11) 0.0497(15) 0.0302(11) 0.0026(10) 0.0149(9) 0.0049(10)
C16 0.0229(9) 0.0331(11) 0.0229(10) -0.0028(8) 0.0049(8) 0.0002(8)
C21 0.0249(9) 0.0245(10) 0.0282(10) -0.0017(8) 0.0136(8) -0.0032(7)
C22 0.0327(10) 0.0279(11) 0.0289(10) -0.0003(8) 0.0131(8) -0.0014(8)
C23 0.0410(12) 0.0372(12) 0.0263(11) -0.0005(9) 0.0097(9) 0.0020(10)
C24 0.0476(13) 0.0371(13) 0.0272(11) -0.0080(9) 0.0131(10) -0.0020(10)
C25 0.0442(12) 0.0304(11) 0.0338(12) -0.0057(9) 0.0154(10) 0.0011(10)
C26 0.0323(10) 0.0261(11) 0.0307(11) -0.0016(8) 0.0145(9) -0.0016(8)
C31 0.0177(8) 0.0301(11) 0.0297(10) -0.0036(8) 0.0082(7) -0.0007(7)
C32 0.0243(9) 0.0347(12) 0.0275(10) -0.0041(8) 0.0094(8) 0.0006(8)
C33 0.0263(10) 0.0390(13) 0.0340(11) 0.0041(9) 0.0095(9) 0.0004(9)
C34 0.0247(10) 0.0292(11) 0.0419(12) 0.0010(9) 0.0068(9) 0.0000(8)
C35 0.0230(9) 0.0309(11) 0.0351(11) -0.0070(9) 0.0045(8) 0.0012(8)
C36 0.0253(9) 0.0338(12) 0.0263(10) -0.0037(8) 0.0074(8) 0.0011(8)
C37 0.0629(18) 0.0580(18) 0.0444(15) 0.0148(13) 0.0207(13) 0.0134(14)
C38 0.0394(12) 0.0377(13) 0.0470(14) -0.0137(11) 0.0085(11) 0.0038(10)
C40 0.0228(10) 0.0240(10) 0.0252(10) -0.0058(7) 0.0085(8) -0.0010(8)
C41 0.0202(9) 0.0282(10) 0.0266(10) -0.0050(8) 0.0093(7) -0.0053(8)
C42 0.0216(9) 0.0308(11) 0.0296(10) -0.0057(8) 0.0088(8) -0.0025(8)
C43 0.0288(10) 0.0348(12) 0.0454(13) -0.0016(10) 0.0206(10) 0.0002(9)
C44 0.0339(11) 0.0395(13) 0.0562(15) 0.0043(12) 0.0278(11) -0.0035(10)
C45 0.0327(11) 0.0310(12) 0.0502(14) 0.0027(10) 0.0209(10) -0.0034(9)
C46 0.0227(9) 0.0270(11) 0.0330(11) -0.0023(8) 0.0097(8) -0.0037(8)
C51 0.0235(9) 0.0234(10) 0.0332(11) -0.0049(8) 0.0080(8) -0.0063(8)
C52 0.0249(9) 0.0281(11) 0.0316(11) -0.0038(8) 0.0052(8) -0.0016(8)
C53 0.0302(10) 0.0330(12) 0.0335(11) -0.0094(9) 0.0089(9) -0.0030(9)
C54 0.0278(10) 0.0287(11) 0.0422(13) -0.0099(9) 0.0081(9) 0.0015(8)
C55 0.0305(11) 0.0274(11) 0.0364(12) -0.0038(9) 0.0031(9) -0.0028(9)
C56 0.0319(10) 0.0271(11) 0.0326(11) -0.0025(8) 0.0099(9) -0.0053(9)
C57 0.0498(14) 0.0536(16) 0.0370(13) -0.0133(11) 0.0138(11) 0.0074(12)
C58 0.0490(14) 0.0364(14) 0.0479(15) 0.0016(11) 0.0000(12) 0.0054(11)
C121 0.084(2) 0.0258(14) 0.087(2) -0.0008(14) 0.026(2) -0.0012(14)
C122 0.0343(11) 0.0240(11) 0.0492(14) 0.0048(10) 0.0118(10) 0.0025(9)
C123 0.0478(14) 0.0439(15) 0.0463(15) 0.0159(12) 0.0042(12) -0.0062(11)
C161 0.0600(17) 0.0415(15) 0.0473(15) 0.0071(12) 0.0044(13) -0.0145(13)
C162 0.0385(12) 0.0309(12) 0.0229(10) 0.0007(8) 0.0110(9) -0.0010(9)
C163 0.0397(12) 0.0406(13) 0.0269(11) 0.0012(9) 0.0077(9) 0.0111(10)
C221 0.077(2) 0.0334(14) 0.0653(19) 0.0106(13) 0.0312(16) 0.0005(14)
C222 0.0375(12) 0.0287(12) 0.0380(12) 0.0003(9) 0.0090(10) 0.0005(9)
C223 0.0426(14) 0.0368(14) 0.073(2) -0.0074(13) 0.0112(13) 0.0058(11)
C261 0.0461(14) 0.0425(15) 0.0549(16) 0.0061(12) 0.0193(12) 0.0133(11)
C262 0.0374(11) 0.0276(11) 0.0339(11) -0.0024(9) 0.0088(9) 0.0018(9)
C263 0.0506(14) 0.0411(14) 0.0361(12) 0.0069(10) 0.0154(11) 0.0043(11)
C6 0.0250(10) 0.0386(13) 0.0379(12) 0.0117(10) 0.0045(9) 0.0060(9)
C7 0.0213(9) 0.0214(10) 0.0330(11) 0.0054(8) 0.0035(8) -0.0002(7)
C8 0.0197(9) 0.0280(10) 0.0367(12) 0.0060(9) 0.0092(8) 0.0037(8)
C9 0.0245(9) 0.0234(10) 0.0333(11) 0.0025(8) 0.0114(8) 0.0011(8)
C10 0.0316(11) 0.0508(15) 0.0370(12) 0.0077(10) 0.0163(10) 0.0140(10)
C61 0.0225(9) 0.0243(10) 0.0275(10) 0.0071(8) 0.0043(8) 0.0009(7)
C62 0.0291(10) 0.0303(11) 0.0257(10) 0.0051(8) 0.0043(8) -0.0003(8)
C63 0.0307(10) 0.0425(13) 0.0258(10) 0.0053(9) 0.0045(8) 0.0004(9)
C64 0.0339(11) 0.0457(14) 0.0310(11) 0.0158(10) 0.0066(9) -0.0015(10)
C65 0.0338(11) 0.0316(12) 0.0427(13) 0.0161(10) 0.0078(10) -0.0002(9)
C66 0.0261(10) 0.0258(11) 0.0376(12) 0.0105(9) 0.0083(9) 0.0017(8)
C71 0.0232(9) 0.0239(10) 0.0240(9) 0.0006(7) 0.0109(8) 0.0040(7)
C72 0.0239(9) 0.0277(10) 0.0283(10) -0.0023(8) 0.0119(8) 0.0020(8)
C73 0.0244(9) 0.0352(11) 0.0261(10) -0.0049(9) 0.0080(8) 0.0016(9)
C74 0.0254(9) 0.0392(12) 0.0236(10) 0.0032(9) 0.0084(8) 0.0073(9)
C75 0.0276(10) 0.0282(11) 0.0287(10) 0.0041(8) 0.0121(8) 0.0044(8)
C76 0.0252(9) 0.0243(10) 0.0250(10) 0.0018(8) 0.0109(8) 0.0036(8)
C81 0.0224(9) 0.0276(11) 0.0310(10) 0.0039(8) 0.0126(8) 0.0009(8)
C82 0.0255(10) 0.0315(11) 0.0325(11) 0.0046(9) 0.0103(8) 0.0005(8)
C83 0.0279(10) 0.0329(12) 0.0414(13) 0.0099(10) 0.0140(9) 0.0025(9)
C84 0.0360(11) 0.0254(11) 0.0488(14) 0.0076(10) 0.0199(11) 0.0012(9)
C85 0.0317(11) 0.0318(12) 0.0436(13) -0.0020(10) 0.0164(10) -0.0047(9)
C86 0.0249(9) 0.0316(11) 0.0323(11) 0.0026(8) 0.0112(8) 0.0003(8)
C87 0.0418(13) 0.0408(14) 0.0527(15) 0.0177(12) 0.0083(12) 0.0073(11)
C88 0.0552(16) 0.0388(14) 0.0554(16) -0.0083(12) 0.0144(13) -0.0078(12)
C90 0.0246(10) 0.0217(9) 0.0234(9) 0.0040(7) 0.0071(7) -0.0008(8)
C91 0.0228(9) 0.0270(10) 0.0200(9) 0.0017(7) 0.0070(7) 0.0039(8)
C92 0.0253(9) 0.0290(11) 0.0216(9) 0.0033(8) 0.0082(7) 0.0027(8)
C93 0.0239(9) 0.0366(12) 0.0300(11) 0.0042(9) 0.0094(8) 0.0034(8)
C94 0.0255(10) 0.0384(12) 0.0326(10) 0.0057(10) 0.0099(8) 0.0097(9)
C95 0.0334(11) 0.0287(11) 0.0300(10) 0.0037(8) 0.0111(9) 0.0085(8)
C96 0.0275(10) 0.0272(10) 0.0221(9) 0.0013(7) 0.0084(8) 0.0046(8)
C101 0.0313(10) 0.0222(10) 0.0266(10) -0.0027(8) 0.0109(8) 0.0024(8)
C102 0.0366(11) 0.0314(11) 0.0247(10) 0.0027(8) 0.0070(9) 0.0017(9)
C103 0.0343(11) 0.0387(13) 0.0306(11) -0.0031(9) 0.0036(9) -0.0028(9)
C104 0.0367(12) 0.0312(12) 0.0330(11) -0.0058(9) 0.0102(9) -0.0078(9)
C105 0.0378(11) 0.0233(10) 0.0280(10) -0.0036(8) 0.0127(9) 0.0013(8)
C106 0.0309(10) 0.0227(10) 0.0252(10) -0.0015(7) 0.0071(8) 0.0024(8)
C107 0.0445(15) 0.067(2) 0.0431(15) 0.0074(13) -0.0056(12) -0.0151(14)
C108 0.0488(13) 0.0296(12) 0.0339(12) 0.0023(9) 0.0125(10) -0.0047(10)
C621 0.0627(17) 0.0352(14) 0.0536(16) 0.0010(11) 0.0068(14) 0.0104(13)
C622 0.0551(15) 0.0290(12) 0.0289(11) -0.0006(9) 0.0102(10) -0.0036(10)
C623 0.0575(18) 0.0428(16) 0.084(2) -0.0118(15) 0.0211(17) -0.0181(14)
C661 0.0720(19) 0.0243(13) 0.077(2) 0.0064(13) 0.0294(17) 0.0073(13)
C662 0.0420(13) 0.0227(11) 0.0491(14) 0.0038(10) 0.0177(11) 0.0004(9)
C663 0.0534(16) 0.0394(14) 0.0531(16) -0.0132(12) 0.0063(13) -0.0041(12)
C721 0.0468(14) 0.0316(12) 0.0570(16) -0.0011(11) 0.0257(12) -0.0086(10)
C722 0.0362(11) 0.0240(10) 0.0375(12) -0.0036(9) 0.0118(9) -0.0016(8)
C723 0.077(2) 0.0322(14) 0.0617(18) -0.0127(13) 0.0325(16) -0.0036(13)
C761 0.0408(12) 0.0440(14) 0.0381(12) 0.0024(10) 0.0122(10) -0.0149(10)
C762 0.0324(10) 0.0274(11) 0.0283(10) 0.0030(8) 0.0083(9) -0.0048(8)
C763 0.0648(17) 0.0456(15) 0.0528(16) -0.0210(12) 0.0326(14) -0.0215(13)

loop_
_atom_type_symbol
_atom_type_description
_atom_type_scat_dispersion_real
_atom_type_scat_dispersion_imag
_atom_type_scat_source
C C 0.0181 0.0091 'International Tables Vol C Tables 4.2.6.8 and 6.1.1.4'
H H 0.0000 0.0000 'International Tables Vol C Tables 4.2.6.8 and 6.1.1.4'
N N 0.0311 0.0180 'International Tables Vol C Tables 4.2.6.8 and 6.1.1.4'
Cu Cu -1.9646 0.5888 'International Tables Vol C Tables 4.2.6.8 and 6.1.1.4'

loop_
_geom_angle_atom_site_label_1
_geom_angle_atom_site_label_2
_geom_angle_atom_site_label_3
_geom_angle
_geom_angle_site_symmetry_1
_geom_angle_site_symmetry_3
_geom_angle_publ_flag
C40 Cu1 N2 139.36(8) . . ?
C40 Cu1 N1 122.31(8) . . ?
N2 Cu1 N1 98.19(7) . . ?
C90 Cu2 N4 135.28(8) . . ?
C90 Cu2 N5 127.29(8) . . ?
N4 Cu2 N5 97.34(7) . . ?
C2 N1 C11 119.41(17) . . ?
C2 N1 Cu1 121.55(14) . . ?
C11 N1 Cu1 118.52(13) . . ?
C4 N2 C21 120.63(17) . . ?
C4 N2 Cu1 122.60(15) . . ?
C21 N2 Cu1 116.70(13) . . ?
C40 N3 C41 168.3(2) . . ?
C7 N4 C61 118.70(17) . . ?
C7 N4 Cu2 121.11(15) . . ?
C61 N4 Cu2 120.16(13) . . ?
C9 N5 C71 118.69(17) . . ?
C9 N5 Cu2 122.67(14) . . ?
C71 N5 Cu2 118.64(12) . . ?
C90 N6 C91 171.1(2) . . ?
N1 C2 C3 124.32(19) . . ?
N1 C2 C1 119.20(18) . . ?
C3 C2 C1 116.47(18) . . ?
C4 C3 C2 128.89(18) . . ?
N2 C4 C3 123.90(19) . . ?
N2 C4 C5 119.29(19) . . ?
C3 C4 C5 116.82(19) . . ?
C12 C11 C16 120.6(2) . . ?
C12 C11 N1 118.52(19) . . ?
C16 C11 N1 120.79(19) . . ?
C13 C12 C11 118.7(2) . . ?
C13 C12 C122 120.8(2) . . ?
C11 C12 C122 120.4(2) . . ?
C14 C13 C12 121.0(2) . . ?
C15 C14 C13 119.9(2) . . ?
C14 C15 C16 121.2(2) . . ?
C15 C16 C11 118.5(2) . . ?
C15 C16 C162 119.0(2) . . ?
C11 C16 C162 122.52(19) . . ?
C22 C21 C26 120.6(2) . . ?
C22 C21 N2 120.19(19) . . ?
C26 C21 N2 119.02(19) . . ?
C23 C22 C21 118.4(2) . . ?
C23 C22 C222 119.7(2) . . ?
C21 C22 C222 121.9(2) . . ?
C24 C23 C22 121.3(2) . . ?
C23 C24 C25 119.7(2) . . ?
C24 C25 C26 121.1(2) . . ?
C25 C26 C21 118.5(2) . . ?
C25 C26 C262 120.4(2) . . ?
C21 C26 C262 121.1(2) . . ?
C32 C31 C36 119.0(2) . . ?
C32 C31 C42 122.7(2) . . ?
C36 C31 C42 118.1(2) . . ?
C33 C32 C31 120.7(2) . . ?
C32 C33 C34 119.3(2) . . ?
C32 C33 C37 121.0(2) . . ?
C34 C33 C37 119.7(2) . . ?
C35 C34 C33 121.2(2) . . ?
C36 C35 C34 118.4(2) . . ?
C36 C35 C38 120.5(2) . . ?
C34 C35 C38 121.1(2) . . ?
C35 C36 C31 121.3(2) . . ?
N3 C40 Cu1 170.41(19) . . ?
N3 C41 C46 118.94(19) . . ?
N3 C41 C42 118.0(2) . . ?
C46 C41 C42 122.77(19) . . ?
C43 C42 C41 117.0(2) . . ?
C43 C42 C31 119.2(2) . . ?
C41 C42 C31 123.75(19) . . ?
C44 C43 C42 121.5(2) . . ?
C43 C44 C45 120.4(2) . . ?
C44 C45 C46 120.9(2) . . ?
C45 C46 C41 117.5(2) . . ?
C45 C46 C51 119.5(2) . . ?
C41 C46 C51 123.08(19) . . ?
C52 C51 C56 119.0(2) . . ?
C52 C51 C46 120.6(2) . . ?
C56 C51 C46 120.3(2) . . ?
C53 C52 C51 121.0(2) . . ?
C54 C53 C52 118.8(2) . . ?
C54 C53 C57 121.3(2) . . ?
C52 C53 C57 119.9(2) . . ?
C53 C54 C55 121.9(2) . . ?
C56 C55 C54 118.2(2) . . ?
C56 C55 C58 121.1(2) . . ?
C54 C55 C58 120.7(2) . . ?
C55 C56 C51 121.2(2) . . ?
C121 C122 C123 110.9(3) . . ?
C121 C122 C12 113.8(3) . . ?
C123 C122 C12 110.1(2) . . ?
C16 C162 C163 109.98(19) . . ?
C16 C162 C161 112.9(2) . . ?
C163 C162 C161 109.3(2) . . ?
C22 C222 C223 110.9(2) . . ?
C22 C222 C221 111.4(2) . . ?
C223 C222 C221 111.0(3) . . ?
C26 C262 C263 111.5(2) . . ?
C26 C262 C261 112.2(2) . . ?
C263 C262 C261 111.2(2) . . ?
N4 C7 C8 124.54(19) . . ?
N4 C7 C6 119.5(2) . . ?
C8 C7 C6 116.01(19) . . ?
C7 C8 C9 129.26(19) . . ?
N5 C9 C8 123.3(2) . . ?
N5 C9 C10 119.9(2) . . ?
C8 C9 C10 116.76(19) . . ?
C62 C61 C66 120.9(2) . . ?
C62 C61 N4 120.60(19) . . ?
C66 C61 N4 118.4(2) . . ?
C61 C62 C63 118.6(2) . . ?
C61 C62 C622 122.4(2) . . ?
C63 C62 C622 119.0(2) . . ?
C64 C63 C62 121.1(2) . . ?
C65 C64 C63 119.8(2) . . ?
C64 C65 C66 121.6(2) . . ?
C65 C66 C61 117.8(2) . . ?
C65 C66 C662 121.1(2) . . ?
C61 C66 C662 120.9(2) . . ?
C72 C71 C76 120.89(19) . . ?
C72 C71 N5 119.96(19) . . ?
C76 C71 N5 119.12(18) . . ?
C73 C72 C71 118.7(2) . . ?
C73 C72 C722 120.0(2) . . ?
C71 C72 C722 121.3(2) . . ?
C74 C73 C72 121.3(2) . . ?
C73 C74 C75 119.42(19) . . ?
C74 C75 C76 121.5(2) . . ?
C75 C76 C71 118.26(19) . . ?
C75 C76 C762 120.85(19) . . ?
C71 C76 C762 120.83(18) . . ?
C86 C81 C82 119.5(2) . . ?
C86 C81 C92 120.60(19) . . ?
C82 C81 C92 119.9(2) . . ?
C81 C82 C83 120.7(2) . . ?
C84 C83 C82 118.7(2) . . ?
C84 C83 C87 122.1(2) . . ?
C82 C83 C87 119.3(2) . . ?
C83 C84 C85 121.5(2) . . ?
C86 C85 C84 118.9(2) . . ?
C86 C85 C88 120.8(2) . . ?
C84 C85 C88 120.3(2) . . ?
C85 C86 C81 120.7(2) . . ?
N6 C90 Cu2 177.25(18) . . ?
N6 C91 C96 119.80(19) . . ?
N6 C91 C92 117.19(19) . . ?
C96 C91 C92 122.74(19) . . ?
C93 C92 C91 117.9(2) . . ?
C93 C92 C81 120.3(2) . . ?
C91 C92 C81 121.80(19) . . ?
C94 C93 C92 120.5(2) . . ?
C95 C94 C93 120.4(2) . . ?
C94 C95 C96 121.4(2) . . ?
C95 C96 C91 117.0(2) . . ?
C95 C96 C101 119.9(2) . . ?
C91 C96 C101 123.02(19) . . ?
C102 C101 C106 119.0(2) . . ?
C102 C101 C96 122.3(2) . . ?
C106 C101 C96 118.7(2) . . ?
C101 C102 C103 120.9(2) . . ?
C104 C103 C102 118.8(2) . . ?
C104 C103 C107 120.1(2) . . ?
C102 C103 C107 121.1(2) . . ?
C103 C104 C105 121.8(2) . . ?
C104 C105 C106 118.4(2) . . ?
C104 C105 C108 120.3(2) . . ?
C106 C105 C108 121.2(2) . . ?
C105 C106 C101 121.0(2) . . ?
C62 C622 C623 111.1(2) . . ?
C62 C622 C621 111.8(2) . . ?
C623 C622 C621 110.3(2) . . ?
C66 C662 C661 114.0(2) . . ?
C66 C662 C663 110.7(2) . . ?
C661 C662 C663 109.5(2) . . ?
C72 C722 C721 110.75(19) . . ?
C72 C722 C723 111.6(2) . . ?
C721 C722 C723 110.5(2) . . ?
C76 C762 C761 113.38(19) . . ?
C76 C762 C763 109.86(19) . . ?
C761 C762 C763 110.5(2) . . ?

loop_
_geom_bond_atom_site_label_1
_geom_bond_atom_site_label_2
_geom_bond_distance
_geom_bond_site_symmetry_2
_geom_bond_publ_flag
Cu1 C40 1.820(2) . ?
Cu1 N2 1.9308(17) . ?
Cu1 N1 1.9533(17) . ?
Cu2 C90 1.826(2) . ?
Cu2 N4 1.9510(17) . ?
Cu2 N5 1.9589(17) . ?
N1 C2 1.325(3) . ?
N1 C11 1.434(3) . ?
N2 C4 1.324(3) . ?
N2 C21 1.429(3) . ?
N3 C40 1.154(3) . ?
N3 C41 1.394(3) . ?
N4 C7 1.332(3) . ?
N4 C61 1.430(3) . ?
N5 C9 1.323(3) . ?
N5 C71 1.433(3) . ?
N6 C90 1.160(3) . ?
N6 C91 1.400(3) . ?
C1 C2 1.516(3) . ?
C2 C3 1.407(3) . ?
C3 C4 1.407(3) . ?
C4 C5 1.512(3) . ?
C11 C12 1.404(3) . ?
C11 C16 1.407(3) . ?
C12 C13 1.397(4) . ?
C12 C122 1.525(3) . ?
C13 C14 1.382(4) . ?
C14 C15 1.378(4) . ?
C15 C16 1.399(3) . ?
C16 C162 1.512(3) . ?
C21 C22 1.404(3) . ?
C21 C26 1.409(3) . ?
C22 C23 1.404(3) . ?
C22 C222 1.516(3) . ?
C23 C24 1.373(4) . ?
C24 C25 1.390(4) . ?
C25 C26 1.395(3) . ?
C26 C262 1.515(3) . ?
C31 C32 1.390(3) . ?
C31 C36 1.399(3) . ?
C31 C42 1.482(3) . ?
C32 C33 1.385(4) . ?
C33 C34 1.395(4) . ?
C33 C37 1.507(4) . ?
C34 C35 1.392(4) . ?
C35 C36 1.388(3) . ?
C35 C38 1.506(3) . ?
C41 C46 1.405(3) . ?
C41 C42 1.408(3) . ?
C42 C43 1.397(3) . ?
C43 C44 1.383(4) . ?
C44 C45 1.386(4) . ?
C45 C46 1.400(3) . ?
C46 C51 1.484(3) . ?
C51 C52 1.390(3) . ?
C51 C56 1.398(3) . ?
C52 C53 1.388(3) . ?
C53 C54 1.386(4) . ?
C53 C57 1.506(4) . ?
C54 C55 1.393(4) . ?
C55 C56 1.391(4) . ?
C55 C58 1.511(4) . ?
C121 C122 1.519(4) . ?
C122 C123 1.522(4) . ?
C161 C162 1.530(4) . ?
C162 C163 1.527(3) . ?
C221 C222 1.531(4) . ?
C222 C223 1.527(4) . ?
C261 C262 1.526(4) . ?
C262 C263 1.524(4) . ?
C6 C7 1.522(3) . ?
C7 C8 1.397(3) . ?
C8 C9 1.403(3) . ?
C9 C10 1.510(3) . ?
C61 C62 1.401(3) . ?
C61 C66 1.415(3) . ?
C62 C63 1.401(3) . ?
C62 C622 1.514(4) . ?
C63 C64 1.382(4) . ?
C64 C65 1.378(4) . ?
C65 C66 1.401(4) . ?
C66 C662 1.516(4) . ?
C71 C72 1.401(3) . ?
C71 C76 1.408(3) . ?
C72 C73 1.398(3) . ?
C72 C722 1.515(3) . ?
C73 C74 1.383(4) . ?
C74 C75 1.385(3) . ?
C75 C76 1.397(3) . ?
C76 C762 1.517(3) . ?
C81 C86 1.393(3) . ?
C81 C82 1.394(3) . ?
C81 C92 1.487(3) . ?
C82 C83 1.394(3) . ?
C83 C84 1.392(4) . ?
C83 C87 1.507(4) . ?
C84 C85 1.393(4) . ?
C85 C86 1.389(3) . ?
C85 C88 1.509(4) . ?
C91 C96 1.403(3) . ?
C91 C92 1.405(3) . ?
C92 C93 1.394(3) . ?
C93 C94 1.389(4) . ?
C94 C95 1.385(4) . ?
C95 C96 1.394(3) . ?
C96 C101 1.484(3) . ?
C101 C102 1.390(3) . ?
C101 C106 1.399(3) . ?
C102 C103 1.391(4) . ?
C103 C104 1.387(4) . ?
C103 C107 1.504(4) . ?
C104 C105 1.389(4) . ?
C105 C106 1.392(3) . ?
C105 C108 1.501(3) . ?
C621 C622 1.526(4) . ?
C622 C623 1.525(4) . ?
C661 C662 1.527(4) . ?
C662 C663 1.535(4) . ?
C721 C722 1.527(3) . ?
C722 C723 1.532(4) . ?
C761 C762 1.527(3) . ?
C762 C763 1.527(4) . ?
